data_4121181
loop_
_publ_author_name
'Sheng-Chun Sha'
'Jiadi Zhang'
'Patrick J. Carroll'
'Patrick J. Walsh'

_publ_section_title
;
 Raising the pKa Limit of "Soft" Nucleophiles in Palladium-Catalyzed
 Allylic Substitutions: Application of Diarylmethane Pronucleophiles
;
_journal_name_full 'Journal of the American Chemical Society'
_journal_page_first 17602
_journal_page_last 17609
_journal_paper_doi 10.1021/ja409511n
_journal_volume 135
_journal_year 2013
_chemical_formula_sum 'C25 H24'
_chemical_formula_weight 324.44
_space_group_IT_number 14
_symmetry_cell_setting monoclinic
_symmetry_Int_Tables_number 14
_symmetry_space_group_name_Hall '-P 2ybc'
_symmetry_space_group_name_H-M 'P 1 21/c 1'
_atom_sites_solution_hydrogens geom
_atom_sites_solution_primary direct
_audit_creation_method SHELXL-97
_cell_angle_alpha 90.00
_cell_angle_beta 103.022(4)
_cell_angle_gamma 90.00
_cell_formula_units_Z 4
_cell_length_a 18.8031(14)
_cell_length_b 5.8211(5)
_cell_length_c 17.3207(13)
_cell_measurement_temperature 143(1)
_cell_volume 1847.1(3)
_computing_data_collection 'Bruker APEX2'
_computing_data_reduction 'Bruker SAINT'
_computing_structure_refinement 'SHELXL-97 (Sheldrick, 2008)'
_computing_structure_solution 'SHELXS-97 (Sheldrick, 2008)'
_diffrn_ambient_temperature 143(1)
_diffrn_measured_fraction_theta_full 0.979
_diffrn_measured_fraction_theta_max 0.979
_diffrn_measurement_device 'CCD Area Detector'
_diffrn_measurement_device_type 'Bruker APEXII'
_diffrn_measurement_method 'phi and omega scans'
_diffrn_radiation_monochromator graphite
_diffrn_radiation_source 'sealed tube'
_diffrn_radiation_type MoK\a
_diffrn_radiation_wavelength 0.71073
_diffrn_reflns_av_R_equivalents 0.0633
_diffrn_reflns_av_sigmaI/netI 0.0357
_diffrn_reflns_limit_h_max 22
_diffrn_reflns_limit_h_min -22
_diffrn_reflns_limit_k_max 7
_diffrn_reflns_limit_k_min -7
_diffrn_reflns_limit_l_max 20
_diffrn_reflns_limit_l_min -14
_diffrn_reflns_number 38765
_diffrn_reflns_theta_full 25.42
_diffrn_reflns_theta_max 25.42
_diffrn_reflns_theta_min 2.22
_exptl_absorpt_coefficient_mu 0.066
_exptl_absorpt_correction_T_max 0.7452
_exptl_absorpt_correction_T_min 0.6194
_exptl_absorpt_correction_type multi-scan
_exptl_absorpt_process_details '(SADABS; Sheldrick, 2007)'
_exptl_crystal_density_diffrn 1.167
_exptl_crystal_F_000 696
_exptl_crystal_size_max 0.38
_exptl_crystal_size_mid 0.08
_exptl_crystal_size_min 0.02
_refine_diff_density_max 0.647
_refine_diff_density_min -0.268
_refine_diff_density_rms 0.046
_refine_ls_extinction_method none
_refine_ls_goodness_of_fit_ref 1.029
_refine_ls_hydrogen_treatment constr
_refine_ls_matrix_type full
_refine_ls_number_parameters 226
_refine_ls_number_reflns 3315
_refine_ls_number_restraints 0
_refine_ls_restrained_S_all 1.029
_refine_ls_R_factor_all 0.0922
_refine_ls_R_factor_gt 0.0597
_refine_ls_shift/su_max 0.000
_refine_ls_shift/su_mean 0.000
_refine_ls_structure_factor_coef Fsqd
_refine_ls_weighting_details 'calc w=1/[\s^2^(Fo^2^)+(0.0781P)^2^+1.2783P] where P=(Fo^2^+2Fc^2^)/3'
_refine_ls_weighting_scheme calc
_refine_ls_wR_factor_gt 0.1474
_refine_ls_wR_factor_ref 0.1680
_reflns_number_gt 2336
_reflns_number_total 3315
_reflns_threshold_expression >2sigma(I)
_cod_data_source_file ja409511n_si_001.cif
_cod_data_source_block shelxl
_cod_original_sg_symbol_H-M 'P 21/c '
_cod_database_code 4121181

loop_
_symmetry_equiv_pos_as_xyz
'x, y, z'
'-x, y+1/2, -z+1/2'
'-x, -y, -z'
'x, -y-1/2, z-1/2'

loop_
_atom_site_label
_atom_site_type_symbol
_atom_site_fract_x
_atom_site_fract_y
_atom_site_fract_z
_atom_site_U_iso_or_equiv
_atom_site_adp_type
_atom_site_occupancy
_atom_site_symmetry_multiplicity
_atom_site_calc_flag
_atom_site_refinement_flags
C1 C 0.25836(12) 0.5999(5) 0.37321(14) 0.0373(6) Uani 1 1 d .
H1 H 0.2652 0.4438 0.3948 0.045 Uiso 1 1 calc R
C2 C 0.32754(12) 0.6628(4) 0.34482(13) 0.0323(5) Uani 1 1 d .
H2a H 0.3407 0.5349 0.3149 0.039 Uiso 1 1 calc R
H2b H 0.3170 0.7935 0.3094 0.039 Uiso 1 1 calc R
C3 C 0.39163(13) 0.7204(5) 0.41133(15) 0.0392(6) Uani 1 1 d .
H3 H 0.4002 0.5856 0.4461 0.047 Uiso 1 1 calc R
C4 C 0.37472(13) 0.9183(5) 0.46128(15) 0.0394(6) Uani 1 1 d .
H4a H 0.4109 0.9223 0.5110 0.047 Uiso 1 1 calc R
H4b H 0.3778 1.0618 0.4338 0.047 Uiso 1 1 calc R
C5 C 0.30031(13) 0.8965(5) 0.47782(15) 0.0419(7) Uani 1 1 d .
H5 H 0.2893 0.9879 0.5176 0.050 Uiso 1 1 calc R
C6 C 0.24952(13) 0.7568(4) 0.43987(14) 0.0364(6) Uani 1 1 d .
H6 H 0.2051 0.7542 0.4550 0.044 Uiso 1 1 calc R
C7 C 0.19031(13) 0.5970(4) 0.30647(15) 0.0378(6) Uani 1 1 d .
H7 H 0.1841 0.7543 0.2859 0.045 Uiso 1 1 calc R
C8 C 0.19607(12) 0.4448(4) 0.23636(14) 0.0331(6) Uani 1 1 d .
C9 C 0.22874(13) 0.2295(4) 0.24320(14) 0.0354(6) Uani 1 1 d .
H9 H 0.2491 0.1703 0.2932 0.042 Uiso 1 1 calc R
C10 C 0.23135(13) 0.1019(4) 0.17631(16) 0.0392(6) Uani 1 1 d .
H10 H 0.2539 -0.0412 0.1816 0.047 Uiso 1 1 calc R
C11 C 0.20071(14) 0.1864(5) 0.10251(16) 0.0450(7) Uani 1 1 d .
H11 H 0.2019 0.1001 0.0576 0.054 Uiso 1 1 calc R
C12 C 0.16823(14) 0.3986(5) 0.09499(16) 0.0463(7) Uani 1 1 d .
H12 H 0.1477 0.4560 0.0448 0.056 Uiso 1 1 calc R
C13 C 0.16575(13) 0.5275(4) 0.16086(16) 0.0398(6) Uani 1 1 d .
H13 H 0.1436 0.6713 0.1548 0.048 Uiso 1 1 calc R
C14 C 0.12092(12) 0.5408(4) 0.33504(14) 0.0324(6) Uani 1 1 d .
C15 C 0.06520(14) 0.7006(5) 0.32197(16) 0.0449(7) Uani 1 1 d .
H15 H 0.0699 0.8350 0.2945 0.054 Uiso 1 1 calc R
C16 C 0.00226(15) 0.6631(6) 0.34928(19) 0.0568(8) Uani 1 1 d .
H16 H -0.0348 0.7723 0.3401 0.068 Uiso 1 1 calc R
C17 C -0.00550(14) 0.4669(6) 0.38946(17) 0.0525(8) Uani 1 1 d .
H17 H -0.0471 0.4441 0.4091 0.063 Uiso 1 1 calc R
C18 C 0.04834(15) 0.3032(5) 0.40079(17) 0.0497(7) Uani 1 1 d .
H18 H 0.0426 0.1673 0.4269 0.060 Uiso 1 1 calc R
C19 C 0.11123(13) 0.3392(5) 0.37348(16) 0.0413(6) Uani 1 1 d .
H19 H 0.1472 0.2266 0.3811 0.050 Uiso 1 1 calc R
C20 C 0.46183(12) 0.7607(4) 0.38311(13) 0.0326(6) Uani 1 1 d .
C21 C 0.51697(13) 0.6006(4) 0.39917(13) 0.0344(6) Uani 1 1 d .
H21 H 0.5102 0.4666 0.4259 0.041 Uiso 1 1 calc R
C22 C 0.58197(13) 0.6338(4) 0.37662(14) 0.0368(6) Uani 1 1 d .
H22 H 0.6184 0.5230 0.3884 0.044 Uiso 1 1 calc R
C23 C 0.59312(12) 0.8305(4) 0.33675(14) 0.0348(6) Uani 1 1 d .
H23 H 0.6374 0.8541 0.3226 0.042 Uiso 1 1 calc R
C24 C 0.53837(13) 0.9925(4) 0.31791(13) 0.0358(6) Uani 1 1 d .
H24 H 0.5451 1.1236 0.2897 0.043 Uiso 1 1 calc R
C25 C 0.47286(13) 0.9589(4) 0.34133(14) 0.0358(6) Uani 1 1 d .
H25 H 0.4362 1.0689 0.3291 0.043 Uiso 1 1 calc R

loop_
_atom_site_aniso_label
_atom_site_aniso_U_11
_atom_site_aniso_U_22
_atom_site_aniso_U_33
_atom_site_aniso_U_23
_atom_site_aniso_U_13
_atom_site_aniso_U_12
C1 0.0308(13) 0.0504(15) 0.0339(14) -0.0132(11) 0.0139(10) -0.0064(11)
C2 0.0319(12) 0.0391(13) 0.0278(13) -0.0056(10) 0.0107(10) -0.0005(10)
C3 0.0346(13) 0.0546(16) 0.0317(14) -0.0105(11) 0.0143(11) -0.0058(12)
C4 0.0321(13) 0.0528(16) 0.0357(14) -0.0171(12) 0.0128(10) -0.0058(11)
C5 0.0348(13) 0.0594(17) 0.0358(15) -0.0215(12) 0.0168(11) -0.0019(12)
C6 0.0294(12) 0.0522(15) 0.0317(14) -0.0090(11) 0.0156(10) 0.0002(11)
C7 0.0393(14) 0.0399(14) 0.0377(15) -0.0058(11) 0.0163(11) -0.0040(11)
C8 0.0271(12) 0.0393(13) 0.0373(14) -0.0090(11) 0.0168(10) -0.0114(10)
C9 0.0353(13) 0.0433(14) 0.0307(14) -0.0011(11) 0.0142(10) -0.0074(11)
C10 0.0408(14) 0.0358(14) 0.0468(17) -0.0084(12) 0.0220(12) -0.0072(11)
C11 0.0466(15) 0.0586(18) 0.0369(16) -0.0155(13) 0.0241(12) -0.0196(14)
C12 0.0449(15) 0.0647(19) 0.0308(15) 0.0031(13) 0.0116(11) -0.0188(14)
C13 0.0325(13) 0.0413(14) 0.0462(16) 0.0038(12) 0.0103(11) -0.0060(11)
C14 0.0283(12) 0.0413(14) 0.0291(13) -0.0093(10) 0.0096(10) -0.0014(10)
C15 0.0487(15) 0.0437(15) 0.0438(16) -0.0022(12) 0.0137(12) 0.0059(12)
C16 0.0355(15) 0.074(2) 0.061(2) -0.0176(17) 0.0107(13) 0.0166(15)
C17 0.0318(14) 0.085(2) 0.0463(17) -0.0207(16) 0.0206(12) -0.0116(14)
C18 0.0496(16) 0.0591(18) 0.0433(17) 0.0001(13) 0.0165(13) -0.0145(14)
C19 0.0330(13) 0.0474(15) 0.0431(16) -0.0003(12) 0.0078(11) 0.0051(12)
C20 0.0306(12) 0.0468(14) 0.0215(12) -0.0102(10) 0.0081(9) -0.0086(11)
C21 0.0405(13) 0.0392(13) 0.0248(13) -0.0018(10) 0.0101(10) -0.0039(11)
C22 0.0342(13) 0.0457(15) 0.0303(14) -0.0016(11) 0.0072(10) 0.0075(11)
C23 0.0271(12) 0.0536(15) 0.0262(13) -0.0058(11) 0.0112(10) -0.0033(11)
C24 0.0446(14) 0.0418(14) 0.0228(13) 0.0014(10) 0.0111(10) -0.0026(11)
C25 0.0313(12) 0.0464(15) 0.0283(13) -0.0071(11) 0.0036(10) 0.0085(11)

loop_
_atom_type_symbol
_atom_type_description
_atom_type_scat_dispersion_real
_atom_type_scat_dispersion_imag
_atom_type_scat_source
C C 0.0033 0.0016 'International Tables Vol C Tables 4.2.6.8 and 6.1.1.4'
H H 0.0000 0.0000 'International Tables Vol C Tables 4.2.6.8 and 6.1.1.4'

loop_
_geom_angle_atom_site_label_1
_geom_angle_atom_site_label_2
_geom_angle_atom_site_label_3
_geom_angle
C6 C1 C7 111.7(2)
C6 C1 C2 110.34(19)
C7 C1 C2 112.8(2)
C3 C2 C1 113.46(19)
C2 C3 C4 111.8(2)
C2 C3 C20 112.98(19)
C4 C3 C20 112.0(2)
C5 C4 C3 111.7(2)
C6 C5 C4 124.3(2)
C5 C6 C1 124.4(2)
C1 C7 C8 114.4(2)
C1 C7 C14 112.9(2)
C8 C7 C14 110.59(19)
C9 C8 C13 118.2(2)
C9 C8 C7 124.4(2)
C13 C8 C7 117.4(2)
C10 C9 C8 120.7(2)
C11 C10 C9 120.1(2)
C10 C11 C12 119.8(2)
C11 C12 C13 120.7(3)
C12 C13 C8 120.5(2)
C15 C14 C19 118.3(2)
C15 C14 C7 118.3(2)
C19 C14 C7 123.5(2)
C14 C15 C16 120.8(3)
C17 C16 C15 120.3(3)
C16 C17 C18 119.7(2)
C17 C18 C19 120.4(3)
C14 C19 C18 120.6(2)
C21 C20 C25 118.0(2)
C21 C20 C3 119.9(2)
C25 C20 C3 122.1(2)
C20 C21 C22 121.6(2)
C23 C22 C21 120.2(2)
C22 C23 C24 119.8(2)
C23 C24 C25 119.7(2)
C24 C25 C20 120.6(2)

loop_
_geom_bond_atom_site_label_1
_geom_bond_atom_site_label_2
_geom_bond_distance
C1 C6 1.510(3)
C1 C7 1.519(3)
C1 C2 1.535(3)
C2 C3 1.505(3)
C3 C4 1.517(3)
C3 C20 1.525(3)
C4 C5 1.495(3)
C5 C6 1.312(3)
C7 C8 1.527(3)
C7 C14 1.531(3)
C8 C9 1.389(3)
C8 C13 1.390(4)
C9 C10 1.386(3)
C10 C11 1.370(4)
C11 C12 1.372(4)
C12 C13 1.375(4)
C14 C15 1.381(3)
C14 C19 1.382(4)
C15 C16 1.387(4)
C16 C17 1.362(4)
C17 C18 1.372(4)
C18 C19 1.385(4)
C20 C21 1.375(3)
C20 C25 1.402(4)
C21 C22 1.378(3)
C22 C23 1.378(3)
C23 C24 1.380(3)
C24 C25 1.395(3)
